data_7114838
loop_
_publ_author_name
'Jetti, Ram K. R.'
'Nangia, Ashwini'
'Xue, Feng'
'Mak, Thomas C. W.'

_publ_section_title
;
 Polar host--guest assembly mediated by halogen&#x2025;\p interaction:
 inclusion complexes of 2,4,6-tris(4-halophenoxy)-1,3,5-triazine (halo =
 chloro, bromo) with trihalobenzene (halo = bromo, iodo)
;
_journal_issue 10
_journal_name_full 'Chemical Communications'
_journal_page_first 919
_journal_paper_doi 10.1039/b102150h
_journal_year 2001
_chemical_formula_moiety '(C21 H12 N3 O3 Cl3).(C6 H3 I3)'
_chemical_formula_sum 'C27 H15 Cl3 I3 N3 O3'
_chemical_formula_weight 916.47
_chemical_melting_point 488.6(5)
_chemical_name_common
;
2,4,6-tris-(4-chlorophenoxy)-1,3,5-triazine, triiodobenzene clathrate
;
_chemical_name_systematic
; 
? 
;
_space_group_IT_number 173
_symmetry_cell_setting hexagonal
_symmetry_space_group_name_Hall 'P 6c'
_symmetry_space_group_name_H-M 'P 63'
_atom_sites_solution_hydrogens geom
_atom_sites_solution_primary direct
_atom_sites_solution_secondary difmap
_audit_creation_method SHELXL-97
_cell_angle_alpha 90.00
_cell_angle_beta 90.00
_cell_angle_gamma 120.00
_cell_formula_units_Z 2
_cell_length_a 15.4817(6)
_cell_length_b 15.4817(6)
_cell_length_c 7.0107(4)
_cell_measurement_temperature 294(2)
_cell_volume 1455.22(12)
_computing_cell_refinement 'SMART 5.0 (Bruker, 1998)'
_computing_data_collection 'SMART 5.0 (Bruker, 1998)'
_computing_data_reduction 'SAINT 4.0 (Bruker, 1998)'
_computing_molecular_graphics 'XP in SHELXTL-PC (Bruker, 1998)'
_computing_structure_refinement 'SHELXL-97 (Sheldrick, 1997)'
_computing_structure_solution 'SHELXS-97 (Sheldrick, 1990)'
_diffrn_ambient_temperature 294(2)
_diffrn_measured_fraction_theta_full 1.000
_diffrn_measured_fraction_theta_max 1.000
_diffrn_measurement_device_type 'Bruker SMART CCD'
_diffrn_radiation_monochromator graphite
_diffrn_radiation_source 'fine-focus sealed tube'
_diffrn_radiation_type MoK\a
_diffrn_radiation_wavelength 0.71073
_diffrn_reflns_av_R_equivalents 0.0253
_diffrn_reflns_av_sigmaI/netI 0.0170
_diffrn_reflns_limit_h_max 19
_diffrn_reflns_limit_h_min -14
_diffrn_reflns_limit_k_max 18
_diffrn_reflns_limit_k_min -19
_diffrn_reflns_limit_l_max 8
_diffrn_reflns_limit_l_min -8
_diffrn_reflns_number 8911
_diffrn_reflns_theta_full 26.36
_diffrn_reflns_theta_max 26.36
_diffrn_reflns_theta_min 1.52
_exptl_absorpt_coefficient_mu 3.532
_exptl_absorpt_correction_type empirical
_exptl_absorpt_process_details 'SADABS (Bruker, 1998)'
_exptl_crystal_colour Colorless
_exptl_crystal_density_diffrn 2.092
_exptl_crystal_density_method 'not measured'
_exptl_crystal_description prism
_exptl_crystal_F_000 864
_exptl_crystal_size_max 0.44
_exptl_crystal_size_mid 0.30
_exptl_crystal_size_min 0.30
_refine_diff_density_max 0.266
_refine_diff_density_min -1.016
_refine_diff_density_rms 0.091
_refine_ls_abs_structure_details 'Flack H D (1983), Acta Cryst. A39, 876-881'
_refine_ls_abs_structure_Flack 0.01(3)
_refine_ls_extinction_method none
_refine_ls_goodness_of_fit_ref 1.038
_refine_ls_hydrogen_treatment mixed
_refine_ls_matrix_type full
_refine_ls_number_parameters 118
_refine_ls_number_reflns 1979
_refine_ls_number_restraints 11
_refine_ls_restrained_S_all 1.047
_refine_ls_R_factor_all 0.0305
_refine_ls_R_factor_gt 0.0249
_refine_ls_shift/su_max 0.000
_refine_ls_shift/su_mean 0.000
_refine_ls_structure_factor_coef Fsqd
_refine_ls_weighting_details 'calc w=1/[\s^2^(Fo^2^)+(0.0386P)^2^+0.0828P] where P=(Fo^2^+2Fc^2^)/3'
_refine_ls_weighting_scheme calc
_refine_ls_wR_factor_gt 0.0616
_refine_ls_wR_factor_ref 0.0635
_reflns_number_gt 1750
_reflns_number_total 1979
_reflns_threshold_expression >2sigma(I)
_cod_data_source_file b102150h.txt
_cod_data_source_block CLPOT.TIB
_cod_depositor_comments
;
The following automatic conversions were performed:
'_atom_site_symetry_multiplicity' tag replaced with
'_atom_site_symmetry_multiplicity'.

Automatic conversion script
Id: cif_correct_tags 1440 2010-10-19 06:21:57Z saulius 

The following automatic conversions were performed:

'_chemical_melting_point' value '215-216 deg C' was changed to
'488.6(5)' - it was converted from degrees Celsius(C) to Kelvins(K),
the average value was taken and precision was
estimated.

'_symmetry_cell_setting' value 'Hexagonal' changed to
'hexagonal' according to
/usr/data/users/saulius/automatic-downloads/retrospective/RSC/lib/dictionaries/cif_core.dic
dictionary named 'cif_core.dic' version 2.4.2 from
2011-04-26.

'_exptl_absorpt_correction_type' value 'Empirical'
changed to 'empirical' according to
/usr/data/users/saulius/automatic-downloads/retrospective/RSC/lib/dictionaries/cif_core.dic
dictionary named 'cif_core.dic' version 2.4.2 from 2011-04-26.

Automatic conversion script
Id: cif_fix_values 2281 2013-09-26 08:29:07Z andrius 
;
_cod_original_sg_symbol_H-M P6(3)
_cod_database_code 7114838

loop_
_symmetry_equiv_pos_as_xyz
'x, y, z'
'-y, x-y, z'
'-x+y, -x, z'
'-x, -y, z+1/2'
'y, -x+y, z+1/2'
'x-y, x, z+1/2'

loop_
_atom_site_label
_atom_site_type_symbol
_atom_site_fract_x
_atom_site_fract_y
_atom_site_fract_z
_atom_site_U_iso_or_equiv
_atom_site_adp_type
_atom_site_occupancy
_atom_site_symmetry_multiplicity
_atom_site_calc_flag
_atom_site_refinement_flags
N1 N 0.59914(15) 0.23319(15) 0.5910(4) 0.0362(5) Uani 1 1 d .
C1 C 0.57402(17) 0.30352(18) 0.5905(5) 0.0326(6) Uani 1 1 d .
O1 O 0.47519(12) 0.26671(12) 0.5888(4) 0.0416(5) Uani 1 1 d D
C2 C 0.43556(16) 0.33184(17) 0.5898(5) 0.0358(6) Uani 1 1 d D
C3 C 0.37746(17) 0.32549(18) 0.4394(7) 0.0420(6) Uani 1 1 d D
H3 H 0.3683 0.2829 0.3382 0.050 Uiso 1 1 calc R
C4 C 0.33173(18) 0.3833(2) 0.4379(7) 0.0466(6) Uani 1 1 d D
H4 H 0.2924 0.3805 0.3353 0.056 Uiso 1 1 calc R
C5 C 0.34573(18) 0.44446(18) 0.5908(6) 0.0403(7) Uani 1 1 d D
C6 C 0.4044(2) 0.4509(2) 0.7423(5) 0.0433(7) Uani 1 1 d D
H6 H 0.4133 0.4932 0.8439 0.052 Uiso 1 1 calc R
C7 C 0.4505(2) 0.3936(2) 0.7428(5) 0.0433(7) Uani 1 1 d D
H7 H 0.4906 0.3968 0.8444 0.052 Uiso 1 1 calc R
Cl1 Cl 0.28856(6) 0.51730(6) 0.59091(16) 0.0564(2) Uani 1 1 d D
I1 I 0.225858(16) 0.005759(19) 0.44431(6) 0.07161(8) Uani 1 1 d .
C8 C 0.08889(19) 0.0021(2) 0.4598(6) 0.0418(6) Uani 1 1 d .
C9 C 0.0022(2) -0.0893(2) 0.4580(7) 0.0462(7) Uani 1 1 d .
H9 H 0.0037 -0.1486 0.4557 0.069 Uiso 1 1 calc R

loop_
_atom_site_aniso_label
_atom_site_aniso_U_11
_atom_site_aniso_U_22
_atom_site_aniso_U_33
_atom_site_aniso_U_23
_atom_site_aniso_U_13
_atom_site_aniso_U_12
N1 0.0298(9) 0.0309(10) 0.0485(14) 0.0005(11) -0.0019(12) 0.0156(8)
C1 0.0289(11) 0.0316(12) 0.0359(14) -0.0011(12) -0.0025(12) 0.0143(9)
O1 0.0279(8) 0.0318(8) 0.0664(14) -0.0005(10) -0.0015(10) 0.0159(7)
C2 0.0218(10) 0.0274(11) 0.0553(18) 0.0036(13) 0.0033(13) 0.0101(9)
C3 0.0384(11) 0.0412(12) 0.0507(15) -0.0058(19) -0.0031(19) 0.0231(10)
C4 0.0429(12) 0.0522(14) 0.0516(16) 0.003(2) -0.008(2) 0.0289(11)
C5 0.0339(12) 0.0324(12) 0.0573(19) 0.0044(15) 0.0047(14) 0.0187(10)
C6 0.0382(14) 0.0321(13) 0.057(2) -0.0087(13) -0.0017(14) 0.0155(11)
C7 0.0303(12) 0.0446(15) 0.055(2) -0.0062(14) -0.0085(13) 0.0186(12)
Cl1 0.0602(4) 0.0533(4) 0.0725(5) 0.0004(4) 0.0015(4) 0.0411(3)
I1 0.05611(11) 0.10275(17) 0.07083(16) 0.0009(2) -0.00004(17) 0.05085(11)
C8 0.0405(12) 0.0558(14) 0.0322(16) 0.0011(16) -0.0011(16) 0.0265(11)
C9 0.0572(14) 0.0474(13) 0.0373(16) 0.0000(18) -0.0002(18) 0.0286(12)

loop_
_atom_type_symbol
_atom_type_description
_atom_type_scat_dispersion_real
_atom_type_scat_dispersion_imag
_atom_type_scat_source
C C 0.0033 0.0016 'International Tables Vol C Tables 4.2.6.8 and 6.1.1.4'
H H 0.0000 0.0000 'International Tables Vol C Tables 4.2.6.8 and 6.1.1.4'
N N 0.0061 0.0033 'International Tables Vol C Tables 4.2.6.8 and 6.1.1.4'
O O 0.0106 0.0060 'International Tables Vol C Tables 4.2.6.8 and 6.1.1.4'
Cl Cl 0.1484 0.1585 'International Tables Vol C Tables 4.2.6.8 and 6.1.1.4'
I I -0.4742 1.8119 'International Tables Vol C Tables 4.2.6.8 and 6.1.1.4'

loop_
_geom_angle_atom_site_label_1
_geom_angle_atom_site_label_2
_geom_angle_atom_site_label_3
_geom_angle
_geom_angle_site_symmetry_1
_geom_angle_site_symmetry_3
C1 N1 C1 112.4(2) 2_655 .
N1 C1 N1 127.6(2) 3_665 .
N1 C1 O1 119.3(2) 3_665 .
N1 C1 O1 113.1(2) . .
C1 O1 C2 120.38(19) . .
C3 C2 C7 122.0(3) . .
C3 C2 O1 116.8(3) . .
C7 C2 O1 121.0(3) . .
C2 C3 C4 119.4(3) . .
C5 C4 C3 118.8(3) . .
C6 C5 C4 121.7(3) . .
C6 C5 Cl1 119.0(3) . .
C4 C5 Cl1 119.3(3) . .
C5 C6 C7 119.3(3) . .
C2 C7 C6 118.7(3) . .
C9 C8 C9 122.8(3) . 2
C9 C8 I1 118.6(2) . .
C9 C8 I1 118.39(19) 2 .
C8 C9 C8 117.2(3) . 3

loop_
_geom_bond_atom_site_label_1
_geom_bond_atom_site_label_2
_geom_bond_distance
_geom_bond_site_symmetry_2
N1 C1 1.317(3) 2_655
N1 C1 1.327(3) .
C1 N1 1.317(3) 3_665
C1 O1 1.339(3) .
O1 C2 1.418(3) .
C2 C3 1.357(5) .
C2 C7 1.377(4) .
C3 C4 1.391(4) .
C4 C5 1.374(5) .
C5 C6 1.369(5) .
C5 Cl1 1.747(3) .
C6 C7 1.389(4) .
I1 C8 2.096(3) .
C8 C9 1.380(4) .
C8 C9 1.381(4) 2
C9 C8 1.381(4) 3
